data_2201352
loop_
_publ_author_name
'\,Coruh, Ufuk'
'Garc\'ia-Granda, Santiago'
'Menzek, Abdullah'
'Altunda\,s, Aliye'
'Akbulut, Nihat'
'Erd\"onmez, Ahmet'

_publ_section_title
1<i>S</i>(<i>R</i>),2<i>S</i>(<i>R</i>),3<i>S</i>(<i>R</i>),10<i>S</i>(<i>R</i>),12<i>R</i>(<i>S</i>),13<i>R</i>(<i>S</i>),14<i>R</i>(<i>S</i>),17<i>S</i>(<i>R</i>)-13-Bromo-11-oxapentacyclo[8.7.0.0^2,14^.0^4,9^.0^12,17^]heptadeca-4,6,8-trien-3-ol
_journal_issue 11
_journal_name_full 'Acta Crystallographica Section E'
_journal_page_first o1234
_journal_page_last o1236
_journal_paper_doi 10.1107/S1600536802018160
_journal_volume 58
_journal_year 2002
_chemical_formula_iupac 'C16 H17 Br O2'
_chemical_formula_moiety 'C16 H17 Br O2'
_chemical_formula_sum 'C16 H17 Br O2'
_chemical_formula_weight 321.21
_chemical_name_systematic
;
1S(R),2S(R),3S(R),10S(R),12R(S),13R(S),14R(S),17S(R)-13-Bromo-11-
oxapentacyclo[8.7.0.0^2,14^.0^4,9^.0^12,17^]heptadeca-4,6,8-trien-3-ol
;
_space_group_IT_number 14
_symmetry_cell_setting monoclinic
_symmetry_space_group_name_Hall '-P 2ybc'
_symmetry_space_group_name_H-M 'P 1 21/c 1'
_atom_sites_solution_hydrogens geom
_atom_sites_solution_primary direct
_atom_sites_solution_secondary difmap
_cell_angle_alpha 90.000
_cell_angle_beta 105.801(5)
_cell_angle_gamma 90.000
_cell_formula_units_Z 4
_cell_length_a 11.651(5)
_cell_length_b 10.835(5)
_cell_length_c 11.029(5)
_cell_measurement_reflns_used 2637
_cell_measurement_temperature 293(2)
_cell_measurement_theta_max 96.63
_cell_measurement_theta_min 3.94
_cell_volume 1339.7(10)
_computing_cell_refinement 'HKL SCALEPACK (Otwinowski & Minor, 1997)'
_computing_data_collection 'COLLECT (Nonius, 1998)'
_computing_data_reduction 'HKL DENZO (Otwinowski & Minor, 1997) and SCALEPACK'
_computing_molecular_graphics 'ORTEP-3 (Farrugia, 1997)'
_computing_publication_material 'PARST95 (Nardelli, 1995), PLATON (Spek, 1990) and WinGX (Farrugia, 1999)'
_computing_structure_refinement 'SHELXL97 (Sheldrick, 1997)'
_computing_structure_solution 'SHELXS97 (Sheldrick, 1990)'
_diffrn_ambient_temperature 293(2)
_diffrn_detector_area_resol_mean 9.0
_diffrn_measured_fraction_theta_full 0.996
_diffrn_measured_fraction_theta_max 0.996
_diffrn_measurement_device_type 'Nonius KappaCCD'
_diffrn_measurement_method '\f and \w'
_diffrn_radiation_monochromator graphite
_diffrn_radiation_source 'fine-focus sealed tube'
_diffrn_radiation_type CuK\a
_diffrn_radiation_wavelength 1.54180
_diffrn_reflns_av_R_equivalents 0.0998
_diffrn_reflns_av_sigmaI/netI 0.0398
_diffrn_reflns_limit_h_max 14
_diffrn_reflns_limit_h_min -14
_diffrn_reflns_limit_k_max 13
_diffrn_reflns_limit_k_min -13
_diffrn_reflns_limit_l_max 13
_diffrn_reflns_limit_l_min -13
_diffrn_reflns_number 33118
_diffrn_reflns_theta_full 69.63
_diffrn_reflns_theta_max 69.63
_diffrn_reflns_theta_min 3.94
_diffrn_standards_number 0
_exptl_absorpt_coefficient_mu 4.138
_exptl_absorpt_correction_T_max 0.780
_exptl_absorpt_correction_T_min 0.484
_exptl_absorpt_correction_type multi-scan
_exptl_absorpt_process_details '(SORTEV; Blessing, 1995)'
_exptl_crystal_colour Colorless
_exptl_crystal_density_diffrn 1.593
_exptl_crystal_density_method 'not measured'
_exptl_crystal_description Prism
_exptl_crystal_F_000 656
_exptl_crystal_size_max 0.20
_exptl_crystal_size_mid 0.15
_exptl_crystal_size_min 0.06
_refine_diff_density_max 0.507
_refine_diff_density_min -0.415
_refine_ls_extinction_coef 0.0040(5)
_refine_ls_extinction_expression Fc^*^=kFc[1+0.001xFc^2^\l^3^/sin(2\q)]^-1/4^
_refine_ls_extinction_method SHELXL97
_refine_ls_goodness_of_fit_ref 1.040
_refine_ls_hydrogen_treatment constr
_refine_ls_matrix_type full
_refine_ls_number_parameters 173
_refine_ls_number_reflns 2511
_refine_ls_number_restraints 0
_refine_ls_restrained_S_all 1.040
_refine_ls_R_factor_all 0.0479
_refine_ls_R_factor_gt 0.0434
_refine_ls_shift/su_max <0.001
_refine_ls_shift/su_mean <0.001
_refine_ls_structure_factor_coef Fsqd
_refine_ls_weighting_details 'calc w = 1/[\s^2^(Fo^2^)+(0.0631P)^2^+0.6924P] where P = (Fo^2^+2Fc^2^)/3'
_refine_ls_weighting_scheme calc
_refine_ls_wR_factor_gt 0.1131
_refine_ls_wR_factor_ref 0.1178
_reflns_number_gt 2209
_reflns_number_total 2511
_reflns_threshold_expression I>2\s(I)
_cod_data_source_file cf6209.cif
_cod_data_source_block 3
_cod_depositor_comments
;
The following automatic conversions were performed:
'_geom_bond_publ_flag' value 'Yes' changed to 'yes' according to
'/home/saulius/struct/CIF-dictionaries/cif_core.dic' dictionary named
'cif_core.dic' version 2.4.1 from 2010-06-29 (4 times).

Automatic conversion script
Id: cif_fix_enum 1527 2010-12-29 10:47:43Z saulius 

The following automatic conversions were performed:

'_geom_bond_publ_flag' value 'Yes' changed to 'yes' according to
/home/saulius/struct/CIF-dictionaries/cif_core.dic dictionary named
'cif_core.dic' version 2.4.1 from 2010-06-29 (4
times).

'_geom_angle_publ_flag' value 'Yes' changed to 'yes'
according to /home/saulius/struct/CIF-dictionaries/cif_core.dic
dictionary named 'cif_core.dic' version 2.4.1 from 2010-06-29.

Automatic conversion script
Id: cif_fix_values 1715 2011-07-08 13:25:40Z adriana 
;
_cod_original_sg_symbol_H-M 'P 21/c'
_cod_database_code 2201352
_cod_database_fobs_code 2201352

loop_
_symmetry_equiv_pos_as_xyz
'x, y, z'
'-x, y+1/2, -z+1/2'
'-x, -y, -z'
'x, -y-1/2, z-1/2'

loop_
_atom_site_label
_atom_site_fract_x
_atom_site_fract_y
_atom_site_fract_z
_atom_site_U_iso_or_equiv
_atom_site_adp_type
_atom_site_calc_flag
_atom_site_refinement_flags
_atom_site_occupancy
_atom_site_disorder_assembly
_atom_site_disorder_group
_atom_site_type_symbol
Br 0.44752(3) 0.27591(5) 0.88086(4) 0.0918(2) Uani d . 1 . . Br
O1 0.14347(13) 0.11701(15) 0.91178(14) 0.0467(4) Uani d . 1 . . O
O2 0.0047(2) 0.2033(2) 0.49226(19) 0.0775(7) Uani d . 1 . . O
H2 0.0627 0.2267 0.4698 0.116 Uiso calc R 1 . . H
C1 -0.0495(2) 0.0599(2) 0.7704(2) 0.0457(5) Uani d . 1 . . C
C16 0.2865(2) 0.2048(3) 0.8160(2) 0.0541(6) Uani d . 1 . . C
H16 0.2277 0.2706 0.8112 0.065 Uiso calc R 1 . . H
C14 0.0734(2) 0.0173(2) 0.8368(2) 0.0447(5) Uani d . 1 . . C
H14 0.0683 -0.0519 0.8923 0.054 Uiso calc R 1 . . H
C13 0.1491(2) -0.0198(2) 0.7517(2) 0.0492(5) Uani d . 1 . . C
H13 0.1271 -0.1013 0.7141 0.059 Uiso calc R 1 . . H
C8 0.1472(2) 0.0803(2) 0.6503(2) 0.0509(6) Uani d . 1 . . C
H8 0.1420 0.0362 0.5714 0.061 Uiso calc R 1 . . H
C2 -0.1470(2) 0.0262(3) 0.8130(3) 0.0574(6) Uani d . 1 . . C
H2A -0.1352 -0.0209 0.8858 0.069 Uiso calc R 1 . . H
C15 0.26580(19) 0.1052(2) 0.9059(2) 0.0488(5) Uani d . 1 . . C
H15 0.3224 0.1125 0.9895 0.059 Uiso calc R 1 . . H
C6 -0.0663(2) 0.1300(2) 0.6612(2) 0.0467(5) Uani d . 1 . . C
C9 0.2681(2) 0.1499(3) 0.6844(2) 0.0603(7) Uani d . 1 . . C
H9 0.2671 0.2155 0.6230 0.072 Uiso calc R 1 . . H
C7 0.0411(2) 0.1727(3) 0.6225(2) 0.0505(6) Uani d . 1 . . C
H7 0.0697 0.2487 0.6691 0.061 Uiso calc R 1 . . H
C4 -0.2775(2) 0.1305(3) 0.6406(3) 0.0713(8) Uani d . 1 . . C
H4 -0.3541 0.1551 0.5971 0.086 Uiso calc R 1 . . H
C12 0.2725(2) -0.0208(3) 0.8483(2) 0.0552(6) Uani d . 1 . . C
H12 0.2753 -0.0853 0.9114 0.066 Uiso calc R 1 . . H
C5 -0.1818(2) 0.1639(3) 0.5955(3) 0.0607(7) Uani d . 1 . . C
H5 -0.1948 0.2090 0.5212 0.073 Uiso calc R 1 . . H
C3 -0.2607(3) 0.0617(3) 0.7485(3) 0.0701(8) Uani d . 1 . . C
H3 -0.3254 0.0393 0.7778 0.084 Uiso calc R 1 . . H
C10 0.3661(3) 0.0554(4) 0.6829(3) 0.0810(10) Uani d . 1 . . C
H10A 0.3458 0.0112 0.6034 0.097 Uiso calc R 1 . . H
H10B 0.4414 0.0974 0.6918 0.097 Uiso calc R 1 . . H
C11 0.3774(3) -0.0353(4) 0.7916(3) 0.0787(9) Uani d . 1 . . C
H11A 0.3794 -0.1190 0.7612 0.094 Uiso calc R 1 . . H
H11B 0.4515 -0.0201 0.8559 0.094 Uiso calc R 1 . . H

loop_
_atom_site_aniso_label
_atom_site_aniso_U_11
_atom_site_aniso_U_22
_atom_site_aniso_U_33
_atom_site_aniso_U_12
_atom_site_aniso_U_13
_atom_site_aniso_U_23
Br 0.0503(3) 0.1266(4) 0.0880(3) -0.03494(18) 0.00119(18) 0.0107(2)
O1 0.0388(8) 0.0586(10) 0.0426(8) -0.0024(7) 0.0105(6) -0.0057(7)
O2 0.0614(12) 0.1082(17) 0.0499(10) -0.0247(11) -0.0067(9) 0.0298(10)
C1 0.0409(11) 0.0493(12) 0.0447(11) -0.0016(9) 0.0080(9) -0.0045(9)
C16 0.0343(12) 0.0712(16) 0.0528(13) -0.0079(10) 0.0050(10) 0.0047(11)
C14 0.0442(12) 0.0471(12) 0.0413(11) -0.0023(9) 0.0089(9) 0.0022(9)
C13 0.0471(13) 0.0511(13) 0.0478(12) 0.0040(10) 0.0103(10) -0.0028(10)
C8 0.0489(13) 0.0656(15) 0.0383(11) -0.0023(11) 0.0119(9) -0.0035(10)
C2 0.0497(13) 0.0685(16) 0.0555(13) -0.0050(12) 0.0171(11) -0.0011(12)
C15 0.0347(11) 0.0659(14) 0.0431(11) 0.0010(10) 0.0056(9) 0.0005(10)
C6 0.0430(12) 0.0470(12) 0.0455(11) -0.0010(9) 0.0043(9) -0.0018(9)
C9 0.0448(13) 0.089(2) 0.0481(13) -0.0034(13) 0.0140(10) 0.0101(13)
C7 0.0458(13) 0.0567(14) 0.0418(12) -0.0066(10) -0.0003(10) 0.0067(9)
C4 0.0370(13) 0.089(2) 0.0804(19) 0.0057(13) 0.0029(12) -0.0046(16)
C12 0.0462(13) 0.0630(15) 0.0544(13) 0.0102(11) 0.0099(10) 0.0040(11)
C5 0.0512(14) 0.0634(16) 0.0591(14) 0.0030(12) 0.0005(11) 0.0038(12)
C3 0.0441(14) 0.092(2) 0.0762(18) -0.0051(14) 0.0194(13) -0.0035(16)
C10 0.0539(16) 0.127(3) 0.0695(18) 0.0070(17) 0.0295(14) -0.0059(18)
C11 0.0561(16) 0.101(2) 0.081(2) 0.0242(16) 0.0227(15) -0.0026(18)

loop_
_atom_type_symbol
_atom_type_description
_atom_type_scat_dispersion_real
_atom_type_scat_dispersion_imag
_atom_type_scat_source
C C 0.0181 0.0091 'International Tables Vol C Tables 4.2.6.8 and 6.1.1.4'
H H 0.0000 0.0000 'International Tables Vol C Tables 4.2.6.8 and 6.1.1.4'
O O 0.0492 0.0322 'International Tables Vol C Tables 4.2.6.8 and 6.1.1.4'
Br Br -0.6763 1.2805 'International Tables Vol C Tables 4.2.6.8 and 6.1.1.4'

loop_
_geom_angle_atom_site_label_1
_geom_angle_atom_site_label_2
_geom_angle_atom_site_label_3
_geom_angle
_geom_angle_publ_flag
C15 O1 C14 108.24(17) yes
C7 O2 H2 109.5 ?
C6 C1 C2 120.0(2) yes
C6 C1 C14 119.0(2) yes
C2 C1 C14 121.0(2) ?
C9 C16 C15 109.6(2) yes
C9 C16 Br 111.69(17) ?
C15 C16 Br 110.04(16) yes
C9 C16 H16 108.5 ?
C15 C16 H16 108.5 ?
Br C16 H16 108.5 ?
O1 C14 C1 111.17(18) ?
O1 C14 C13 102.53(17) yes
C1 C14 C13 115.00(19) ?
O1 C14 H14 109.3 ?
C1 C14 H14 109.3 ?
C13 C14 H14 109.3 ?
C14 C13 C12 99.55(19) ?
C14 C13 C8 111.5(2) ?
C12 C13 C8 109.3(2) ?
C14 C13 H13 111.9 ?
C12 C13 H13 111.9 ?
C8 C13 H13 111.9 ?
C9 C8 C13 109.3(2) ?
C9 C8 C7 110.8(2) ?
C13 C8 C7 116.5(2) ?
C9 C8 H8 106.5 ?
C13 C8 H8 106.5 ?
C7 C8 H8 106.5 ?
C3 C2 C1 120.8(3) ?
C3 C2 H2A 119.6 ?
C1 C2 H2A 119.6 ?
O1 C15 C12 105.14(19) yes
O1 C15 C16 107.29(19) yes
C12 C15 C16 109.2(2) yes
O1 C15 H15 111.6 ?
C12 C15 H15 111.6 ?
C16 C15 H15 111.6 ?
C1 C6 C5 118.9(2) ?
C1 C6 C7 118.8(2) ?
C5 C6 C7 122.2(2) ?
C16 C9 C10 111.0(2) yes
C16 C9 C8 107.62(19) yes
C10 C9 C8 107.5(3) yes
C16 C9 H9 110.2 ?
C10 C9 H9 110.2 ?
C8 C9 H9 110.2 ?
O2 C7 C6 108.46(18) ?
O2 C7 C8 110.6(2) ?
C6 C7 C8 115.2(2) ?
O2 C7 H7 107.4 ?
C6 C7 H7 107.4 ?
C8 C7 H7 107.4 ?
C3 C4 C5 120.9(3) ?
C3 C4 H4 119.5 ?
C5 C4 H4 119.5 ?
C15 C12 C11 113.7(3) yes
C15 C12 C13 97.96(19) yes
C11 C12 C13 114.8(2) yes
C15 C12 H12 109.9 ?
C11 C12 H12 109.9 ?
C13 C12 H12 109.9 ?
C4 C5 C6 120.1(3) ?
C4 C5 H5 120.0 ?
C6 C5 H5 120.0 ?
C4 C3 C2 119.3(3) ?
C4 C3 H3 120.3 ?
C2 C3 H3 120.3 ?
C11 C10 C9 109.0(2) yes
C11 C10 H10A 109.9 ?
C9 C10 H10A 109.9 ?
C11 C10 H10B 109.9 ?
C9 C10 H10B 109.9 ?
H10A C10 H10B 108.3 ?
C12 C11 C10 110.4(2) yes
C12 C11 H11A 109.6 ?
C10 C11 H11A 109.6 ?
C12 C11 H11B 109.6 ?
C10 C11 H11B 109.6 ?
H11A C11 H11B 108.1 ?

loop_
_geom_bond_atom_site_label_1
_geom_bond_atom_site_label_2
_geom_bond_site_symmetry_2
_geom_bond_distance
_geom_bond_publ_flag
Br C16 . 1.973(3) yes
O1 C15 . 1.450(3) yes
O1 C14 . 1.467(3) yes
O2 C7 . 1.422(3) yes
O2 H2 . 0.820 ?
C1 C6 . 1.391(3) ?
C1 C2 . 1.392(3) ?
C1 C14 . 1.492(3) ?
C16 C9 . 1.529(4) ?
C16 C15 . 1.529(4) ?
C16 H16 . 0.980 ?
C14 C13 . 1.506(3) ?
C14 H14 . 0.980 ?
C13 C12 . 1.539(3) ?
C13 C8 . 1.554(3) ?
C13 H13 . 0.980 ?
C8 C9 . 1.551(4) ?
C8 C7 . 1.554(4) ?
C8 H8 . 0.980 ?
C2 C3 . 1.377(4) ?
C2 H2A . 0.930 ?
C15 C12 . 1.517(4) ?
C15 H15 . 0.980 ?
C6 C5 . 1.393(4) ?
C6 C7 . 1.502(3) ?
C9 C10 . 1.537(5) ?
C9 H9 . 0.980 ?
C7 H7 . 0.980 ?
C4 C3 . 1.373(5) ?
C4 C5 . 1.386(4) ?
C4 H4 . 0.930 ?
C12 C11 . 1.526(4) ?
C12 H12 . 0.980 ?
C5 H5 . 0.930 ?
C3 H3 . 0.930 ?
C10 C11 . 1.528(5) ?
C10 H10A . 0.970 ?
C10 H10B . 0.970 ?
C11 H11A . 0.970 ?
C11 H11B . 0.970 ?

loop_
_geom_hbond_atom_site_label_D
_geom_hbond_atom_site_label_H
_geom_hbond_atom_site_label_A
_geom_hbond_site_symmetry_A
_geom_hbond_distance_DH
_geom_hbond_distance_HA
_geom_hbond_distance_DA
_geom_hbond_angle_DHA
_geom_hbond_publ_flag
C7 H7 O1 . 0.98 2.95 3.145(3) 92 yes
C5 H5 O2 . 0.93 2.43 2.748(4) 100 yes
C10 H10B Br . 0.97 2.83 3.202(4) 104 yes
C9 H9 O1 4_565 0.98 2.99 3.893(3) 153 yes
O2 H2 O1 4_565 0.82 2.12 2.824(3) 144 yes
C4 H4 Br 4_465 0.93 2.93 3.808(3) 157 yes

loop_
_geom_torsion_atom_site_label_1
_geom_torsion_atom_site_label_2
_geom_torsion_atom_site_label_3
_geom_torsion_atom_site_label_4
_geom_torsion
_geom_torsion_publ_flag
C15 O1 C14 C1 -143.87(19) ?
C15 O1 C14 C13 -20.5(2) yes
C6 C1 C14 O1 78.4(2) ?
C2 C1 C14 O1 -104.3(2) ?
C6 C1 C14 C13 -37.5(3) ?
C2 C1 C14 C13 139.7(2) ?
O1 C14 C13 C12 44.0(2) yes
C1 C14 C13 C12 164.7(2) ?
O1 C14 C13 C8 -71.3(2) ?
C1 C14 C13 C8 49.5(3) ?
C14 C13 C8 C9 106.2(2) ?
C12 C13 C8 C9 -2.9(3) yes
C14 C13 C8 C7 -20.3(3) yes
C12 C13 C8 C7 -129.4(2) ?
C14 C1 C2 C3 -177.4(3) ?
C14 O1 C15 C12 -11.9(2) yes
C14 O1 C15 C16 104.3(2) yes
C9 C16 C15 O1 -95.9(2) yes
Br C16 C15 O1 140.95(16) yes
C9 C16 C15 C12 17.6(3) yes
Br C16 C15 C12 -105.6(2) ?
C14 C1 C6 C5 176.5(2) ?
C2 C1 C6 C7 175.7(2) ?
C14 C1 C6 C7 -7.0(3) yes
C15 C16 C9 C10 -67.7(3) yes
Br C16 C9 C10 54.5(3) yes
C15 C16 C9 C8 49.7(3) yes
Br C16 C9 C8 171.94(18) ?
C13 C8 C9 C16 -57.5(3) yes
C7 C8 C9 C16 72.2(3) yes
C13 C8 C9 C10 62.1(3) ?
C7 C8 C9 C10 -168.2(2) ?
C1 C6 C7 O2 160.2(2) ?
C5 C6 C7 O2 -23.4(3) yes
C1 C6 C7 C8 35.6(3) ?
C5 C6 C7 C8 -148.0(2) ?
C9 C8 C7 O2 90.5(2) ?
C13 C8 C7 O2 -143.7(2) ?
C9 C8 C7 C6 -146.1(2) ?
C13 C8 C7 C6 -20.3(3) ?
O1 C15 C12 C11 159.9(2) ?
C16 C15 C12 C11 45.0(3) ?
O1 C15 C12 C13 38.3(2) ?
C16 C15 C12 C13 -76.6(2) ?
C14 C13 C12 C15 -49.9(2) yes
C8 C13 C12 C15 67.0(2) ?
C14 C13 C12 C11 -170.7(2) ?
C8 C13 C12 C11 -53.8(3) ?
C7 C6 C5 C4 -174.8(3) ?
C16 C9 C10 C11 49.7(4) ?
C8 C9 C10 C11 -67.8(3) ?
C15 C12 C11 C10 -62.7(3) ?
C13 C12 C11 C10 49.0(4) ?
C9 C10 C11 C12 12.1(4) yes

loop_
_cod_related_entry_id
_cod_related_entry_database
_cod_related_entry_code
1 ChemSpider 4406147
